data_7064365
loop_
_publ_author_name
'Zhu, Xin-Ru'
'Li, Ze'
'Sun, Dan'
'Elmidaoui, Roudaina'
'Dai, Meng-Xuan'
'Zhao, Zhi-Long'
'Chen, Xiang-Zhu'
'Jiang, Fei'
'Liu, Lu'

_publ_section_title
;
 Novel palmatine hydrochloride--phenolic acid cocrystals: effects of
 different phenolic acids on hygroscopicity improvement and antibacterial
 activity enhancement
;
_journal_issue 18
_journal_name_full 'New Journal of Chemistry'
_journal_page_first 7647
_journal_page_last 7657
_journal_paper_doi 10.1039/D5NJ04579G
_journal_volume 50
_journal_year 2026
_chemical_formula_sum 'C52 H60 Cl2 N2 O15'
_chemical_formula_weight 1023.92
_space_group_crystal_system triclinic
_space_group_IT_number 2
_space_group_name_Hall '-P 1'
_space_group_name_H-M_alt 'P -1'
_atom_sites_solution_hydrogens mixed
_audit_block_doi 10.5517/ccdc.csd.cc28xz7f
_audit_creation_method SHELXL-2018/3
_audit_update_record
;
2025-07-17 deposited with the CCDC.	2026-04-02 downloaded from the CCDC.
;
_cell_angle_alpha 103.156(2)
_cell_angle_beta 98.473(2)
_cell_angle_gamma 90.140(2)
_cell_formula_units_Z 2
_cell_length_a 11.2190(9)
_cell_length_b 14.2559(13)
_cell_length_c 18.0089(14)
_cell_measurement_reflns_used 4215
_cell_measurement_temperature 296(2)
_cell_measurement_theta_max 22.00
_cell_measurement_theta_min 2.33
_cell_volume 2772.1(4)
_computing_structure_refinement 'SHELXL-2018/3 (Sheldrick, 2018)'
_diffrn_ambient_temperature 296(2)
_diffrn_measured_fraction_theta_full 0.978
_diffrn_measured_fraction_theta_max 0.978
_diffrn_measurement_device_type 'Bruker D8 VENTURE'
_diffrn_measurement_method '\f and \w scans'
_diffrn_radiation_type MoK\a
_diffrn_radiation_wavelength 0.71073
_diffrn_reflns_av_R_equivalents 0.0636
_diffrn_reflns_av_unetI/netI 0.0757
_diffrn_reflns_Laue_measured_fraction_full 0.978
_diffrn_reflns_Laue_measured_fraction_max 0.978
_diffrn_reflns_limit_h_max 13
_diffrn_reflns_limit_h_min -11
_diffrn_reflns_limit_k_max 16
_diffrn_reflns_limit_k_min -16
_diffrn_reflns_limit_l_max 21
_diffrn_reflns_limit_l_min -21
_diffrn_reflns_number 37297
_diffrn_reflns_point_group_measured_fraction_full 0.978
_diffrn_reflns_point_group_measured_fraction_max 0.978
_diffrn_reflns_theta_full 25.106
_diffrn_reflns_theta_max 25.106
_diffrn_reflns_theta_min 2.308
_exptl_absorpt_coefficient_mu 0.182
_exptl_absorpt_correction_T_max 0.624
_exptl_absorpt_correction_T_min 0.465
_exptl_absorpt_correction_type multi-scan
_exptl_crystal_colour Colourless
_exptl_crystal_density_diffrn 1.227
_exptl_crystal_description Bloc
_exptl_crystal_F_000 1080
_exptl_crystal_size_max 0.14
_exptl_crystal_size_mid 0.08
_exptl_crystal_size_min 0.05
_refine_diff_density_max 1.033
_refine_diff_density_min -0.687
_refine_diff_density_rms 0.051
_refine_ls_extinction_method none
_refine_ls_goodness_of_fit_ref 1.018
_refine_ls_hydrogen_treatment constr
_refine_ls_matrix_type full
_refine_ls_number_parameters 640
_refine_ls_number_reflns 9673
_refine_ls_number_restraints 56
_refine_ls_restrained_S_all 1.023
_refine_ls_R_factor_all 0.1444
_refine_ls_R_factor_gt 0.0707
_refine_ls_shift/su_max 0.001
_refine_ls_shift/su_mean 0.000
_refine_ls_structure_factor_coef Fsqd
_refine_ls_weighting_details 'w=1/[\s^2^(Fo^2^)+(0.0802P)^2^+2.4081P] where P=(Fo^2^+2Fc^2^)/3'
_refine_ls_weighting_scheme calc
_refine_ls_wR_factor_gt 0.1590
_refine_ls_wR_factor_ref 0.1999
_reflns_Friedel_coverage 0.000
_reflns_number_gt 5195
_reflns_number_total 9673
_reflns_threshold_expression 'I > 2\s(I)'
_cod_data_source_file d5nj04579g2.cif
_cod_data_source_block z_sq
_cod_depositor_comments 'Adding full bibliography for 7064365--7064366.cif.'
_cod_database_code 7064365
_shelx_shelxl_version_number 2018/3
_shelx_space_group_comment
;
The symmetry employed for this shelxl refinement is uniquely defined
by the following loop, which should always be used as a source of
symmetry information in preference to the above space-group names.
They are only intended as comments.
;

loop_
_space_group_symop_operation_xyz
'x, y, z'
'-x, -y, -z'

loop_
_atom_site_label
_atom_site_type_symbol
_atom_site_fract_x
_atom_site_fract_y
_atom_site_fract_z
_atom_site_U_iso_or_equiv
_atom_site_adp_type
_atom_site_occupancy
_atom_site_site_symmetry_order
_atom_site_calc_flag
_atom_site_refinement_flags_posn
_atom_site_refinement_flags_adp
_atom_site_refinement_flags_occupancy
_atom_site_disorder_assembly
_atom_site_disorder_group
Cl01 Cl 0.20039(9) 0.59914(8) 0.89269(6) 0.0560(3) Uani 1 1 d . . . . .
Cl02 Cl 0.97431(11) 0.88255(10) 0.87317(7) 0.0825(4) Uani 1 1 d . . . . .
O003 O 0.7343(2) 0.6786(2) 1.22961(15) 0.0527(7) Uani 1 1 d . . . . .
O4 O 0.7448(3) 0.8763(2) 1.09899(15) 0.0607(8) Uani 1 1 d . . . . .
O005 O 0.8556(3) 0.1940(2) 0.77924(16) 0.0654(8) Uani 1 1 d . . . . .
O006 O 0.4301(2) 0.5341(2) 0.66886(15) 0.0630(8) Uani 1 1 d . . . . .
O007 O 0.5302(2) 0.7122(2) 1.29076(16) 0.0638(8) Uani 1 1 d . . . . .
O008 O 0.9683(3) 0.3605(2) 0.86283(15) 0.0627(8) Uani 1 1 d . . . . .
H00A H 0.932351 0.318991 0.876843 0.094 Uiso 1 1 calc R U . . .
O009 O 0.6351(2) 0.5511(2) 0.62598(15) 0.0597(8) Uani 1 1 d . . . . .
C1 C 0.7226(3) 0.5950(2) 0.9929(2) 0.0359(5) Uani 1 1 d . U . . .
O00C O 0.9662(3) 0.3742(2) 0.37819(16) 0.0699(9) Uani 1 1 d . . . . .
H00F H 0.949722 0.355263 0.331217 0.105 Uiso 1 1 calc R U . . .
O1 O 0.4412(2) 0.7460(2) 0.54011(16) 0.0632(8) Uani 1 1 d . . . . .
N00E N 0.4515(3) 0.7958(2) 0.77583(18) 0.0409(8) Uani 1 1 d . . . . .
O3 O 0.5401(3) 0.9088(2) 1.14568(16) 0.0693(9) Uani 1 1 d . . . . .
O2 O 0.6459(3) 0.7585(3) 0.47976(17) 0.0790(10) Uani 1 1 d . . . . .
C00J C 0.6170(3) 0.5947(2) 0.9417(2) 0.0374(5) Uani 1 1 d . U . . .
C00K C 0.7261(3) 0.6184(2) 1.0682(2) 0.0385(6) Uani 1 1 d . U . . .
H00B H 0.799572 0.618806 1.099903 0.046 Uiso 1 1 calc R U . . .
C00L C 0.6221(3) 0.6427(3) 1.1019(2) 0.0396(9) Uani 1 1 d . . . . .
C00M C 0.6600(3) 0.8317(3) 0.7980(2) 0.0420(9) Uani 1 1 d . . . . .
H00C H 0.731807 0.848748 0.831673 0.050 Uiso 1 1 calc R U . . .
O00N O 0.8495(4) 0.2488(3) 0.37508(19) 0.1067(14) Uani 1 1 d . . . . .
C00O C 0.6255(3) 0.5775(3) 0.8593(2) 0.0490(6) Uani 1 1 d . U . . .
C00P C 0.8960(3) 0.2563(3) 0.7394(2) 0.0467(10) Uani 1 1 d . . . . .
C00Q C 0.6541(3) 0.8462(3) 0.9646(2) 0.0436(9) Uani 1 1 d . . . . .
H00D H 0.728223 0.834052 0.947748 0.052 Uiso 1 1 calc R U . . .
C00R C 0.5491(3) 0.8409(3) 0.9103(2) 0.0416(9) Uani 1 1 d . . . . .
C00S C 0.5565(3) 0.8222(3) 0.8278(2) 0.0391(9) Uani 1 1 d . . . . .
C00T C 0.9518(3) 0.3413(3) 0.7846(2) 0.0460(10) Uani 1 1 d . . . . .
C00U C 0.6255(3) 0.6706(3) 1.1825(2) 0.0436(9) Uani 1 1 d . . . . .
C00V C 0.5125(3) 0.6138(2) 0.9720(2) 0.0381(6) Uani 1 1 d . U . . .
H00E H 0.440345 0.611529 0.938614 0.046 Uiso 1 1 calc R U . . .
C00W C 0.9235(3) 0.3078(3) 0.6237(2) 0.0458(10) Uani 1 1 d . . . . .
C00X C 0.5102(3) 0.6367(3) 1.0517(2) 0.0394(9) Uani 1 1 d . . . . .
C00Y C 0.5520(3) 0.7893(3) 0.6678(2) 0.0436(9) Uani 1 1 d . . . . .
N1 N 0.7367(3) 0.5856(2) 0.83480(19) 0.0524(5) Uani 1 1 d . U . . .
C010 C 0.6617(3) 0.8168(3) 0.7186(2) 0.0436(9) Uani 1 1 d . . . . .
C011 C 0.5203(3) 0.5585(3) 0.8036(2) 0.0441(10) Uani 1 1 d . . . . .
H01A H 0.446021 0.551356 0.819164 0.053 Uiso 1 1 calc R U . . .
C012 C 0.8803(3) 0.2398(3) 0.6595(2) 0.0506(10) Uani 1 1 d . . . . .
H01B H 0.840910 0.183318 0.629618 0.061 Uiso 1 1 calc R U . . .
C013 C 0.9964(4) 0.4073(3) 0.7493(2) 0.0508(10) Uani 1 1 d . . . . .
H01C H 1.036092 0.463592 0.779242 0.061 Uiso 1 1 calc R U . . .
C014 C 0.8346(3) 0.5630(3) 0.9612(2) 0.0404(6) Uani 1 1 d . U . . .
H01D H 0.831610 0.493311 0.944131 0.048 Uiso 1 1 calc R U . . .
H01E H 0.903794 0.581872 1.001289 0.048 Uiso 1 1 calc R U . . .
C015 C 0.5266(3) 0.5505(3) 0.7269(2) 0.0466(10) Uani 1 1 d . . . . .
C016 C 0.7417(4) 0.5767(3) 0.7563(2) 0.0510(6) Uani 1 1 d . U . . .
H01F H 0.815772 0.582256 0.740007 0.061 Uiso 1 1 calc R U . . .
C017 C 0.6482(4) 0.8692(3) 1.0421(2) 0.0477(10) Uani 1 1 d . . . . .
C018 C 0.4039(3) 0.6544(3) 1.0846(2) 0.0464(10) Uani 1 1 d . . . . .
H01G H 0.329891 0.650201 1.052821 0.056 Uiso 1 1 calc R U . . .
C019 C 0.8481(3) 0.6071(3) 0.8949(2) 0.0518(7) Uani 1 1 d . U . . .
H01H H 0.917719 0.581581 0.872000 0.062 Uiso 1 1 calc R U . . .
H01I H 0.861080 0.676351 0.913215 0.062 Uiso 1 1 calc R U . . .
C01A C 0.6390(3) 0.5599(3) 0.7034(2) 0.0459(10) Uani 1 1 d . . . . .
C01B C 0.9827(4) 0.3904(3) 0.6701(2) 0.0503(10) Uani 1 1 d . . . . .
H01J H 1.013809 0.435586 0.647385 0.060 Uiso 1 1 calc R U . . .
C01C C 0.9138(4) 0.3165(3) 0.4116(2) 0.0549(11) Uani 1 1 d . . . . .
C01D C 0.4483(4) 0.7805(3) 0.7002(2) 0.0488(10) Uani 1 1 d . . . . .
H01K H 0.375081 0.763466 0.668000 0.059 Uiso 1 1 calc R U . . .
C01E C 0.9381(3) 0.3444(3) 0.4960(2) 0.0520(11) Uani 1 1 d . . . . .
H01L H 0.979095 0.402778 0.519544 0.062 Uiso 1 1 calc R U . . .
C01F C 0.4389(3) 0.8592(3) 0.9361(2) 0.0463(10) Uani 1 1 d . . . . .
C01G C 0.7670(4) 0.8275(3) 0.6868(2) 0.0539(11) Uani 1 1 d . . . . .
H01M H 0.839819 0.846247 0.719143 0.065 Uiso 1 1 calc R U . . .
C01H C 0.4340(4) 0.8819(3) 1.0150(2) 0.0507(11) Uani 1 1 d . . . . .
H01N H 0.360063 0.893442 1.032228 0.061 Uiso 1 1 calc R U . . .
C01I C 0.5368(4) 0.8874(3) 1.0677(2) 0.0503(10) Uani 1 1 d . . . . .
C01J C 0.4085(3) 0.6776(3) 1.1624(2) 0.0486(10) Uani 1 1 d . . . . .
H01O H 0.337012 0.687420 1.182949 0.058 Uiso 1 1 calc R U . . .
C01K C 0.5493(4) 0.7706(3) 0.5869(2) 0.0541(11) Uani 1 1 d . . . . .
C01L C 0.5193(4) 0.6873(3) 1.2130(2) 0.0478(10) Uani 1 1 d . . . . .
C01M C 0.9040(4) 0.2899(3) 0.5398(2) 0.0530(11) Uani 1 1 d . . . . .
H01P H 0.862211 0.232619 0.513794 0.064 Uiso 1 1 calc R U . . .
C01N C 0.3382(3) 0.7788(3) 0.8060(2) 0.0534(11) Uani 1 1 d . . . . .
H01Q H 0.338867 0.715980 0.818222 0.064 Uiso 1 1 calc R U . . .
H01R H 0.269151 0.779872 0.766911 0.064 Uiso 1 1 calc R U . . .
C01O C 0.6537(4) 0.7795(3) 0.5580(2) 0.0581(12) Uani 1 1 d . . . . .
C01P C 0.3281(4) 0.8558(3) 0.8774(2) 0.0562(11) Uani 1 1 d . . . . .
H01S H 0.319010 0.917884 0.864080 0.067 Uiso 1 1 calc R U . . .
H01T H 0.257400 0.842081 0.898827 0.067 Uiso 1 1 calc R U . . .
C01Q C 0.7625(4) 0.8105(3) 0.6087(2) 0.0618(12) Uani 1 1 d . . . . .
H01U H 0.832121 0.819333 0.588369 0.074 Uiso 1 1 calc R U . . .
C01R C 0.7805(4) 0.7756(3) 1.2577(3) 0.0650(13) Uani 1 1 d . . . . .
H01V H 0.856581 0.776403 1.290185 0.097 Uiso 1 1 calc R U . . .
H01W H 0.791336 0.802784 1.214876 0.097 Uiso 1 1 calc R U . . .
H01X H 0.724620 0.812890 1.286751 0.097 Uiso 1 1 calc R U . . .
C01S C 0.8611(4) 0.8654(4) 1.0771(3) 0.0697(13) Uani 1 1 d . . . . .
H01Y H 0.920576 0.871973 1.122304 0.105 Uiso 1 1 calc R U . . .
H01Z H 0.865208 0.802764 1.043894 0.105 Uiso 1 1 calc R U . . .
H02A H 0.876473 0.914025 1.050184 0.105 Uiso 1 1 calc R U . . .
C01T C 0.3158(4) 0.5123(4) 0.6870(3) 0.0664(13) Uani 1 1 d . . . . .
H02B H 0.256597 0.502518 0.641437 0.100 Uiso 1 1 calc R U . . .
H02C H 0.320098 0.454695 0.706326 0.100 Uiso 1 1 calc R U . . .
H02D H 0.293452 0.564778 0.725609 0.100 Uiso 1 1 calc R U . . .
C01U C 0.4239(4) 0.6455(4) 0.5039(3) 0.0797(15) Uani 1 1 d . . . . .
H02E H 0.346230 0.634202 0.472204 0.120 Uiso 1 1 calc R U . . .
H02F H 0.485607 0.626105 0.472434 0.120 Uiso 1 1 calc R U . . .
H02G H 0.428287 0.608795 0.542714 0.120 Uiso 1 1 calc R U . . .
C01V C 0.7481(4) 0.5560(4) 0.5989(3) 0.0688(13) Uani 1 1 d . . . . .
H02H H 0.734308 0.548998 0.543951 0.103 Uiso 1 1 calc R U . . .
H02I H 0.788486 0.617058 0.623169 0.103 Uiso 1 1 calc R U . . .
H02J H 0.797398 0.505032 0.611243 0.103 Uiso 1 1 calc R U . . .
C01W C 0.8411(5) 0.0950(3) 0.7427(3) 0.0774(15) Uani 1 1 d . . . . .
H02K H 0.812604 0.060242 0.776874 0.116 Uiso 1 1 calc R U . . .
H02L H 0.783578 0.086585 0.696382 0.116 Uiso 1 1 calc R U . . .
H02M H 0.917096 0.070802 0.730013 0.116 Uiso 1 1 calc R U . . .
C01X C 0.4239(4) 0.7292(4) 1.3253(3) 0.0805(16) Uani 1 1 d . . . . .
H02N H 0.445209 0.746176 1.380439 0.121 Uiso 1 1 calc R U . . .
H02O H 0.381904 0.780983 1.308386 0.121 Uiso 1 1 calc R U . . .
H02P H 0.372703 0.671889 1.310461 0.121 Uiso 1 1 calc R U . . .
C01Y C 0.4286(5) 0.9245(4) 1.1750(3) 0.0802(15) Uani 1 1 d . . . . .
H02Q H 0.443659 0.938810 1.230317 0.120 Uiso 1 1 calc R U . . .
H02R H 0.389943 0.977592 1.158113 0.120 Uiso 1 1 calc R U . . .
H02S H 0.377216 0.867491 1.156164 0.120 Uiso 1 1 calc R U . . .
C01Z C 0.7532(5) 0.7490(5) 0.4467(3) 0.0960(19) Uani 1 1 d . . . . .
H02T H 0.733556 0.734236 0.391517 0.144 Uiso 1 1 calc R U . . .
H02U H 0.800411 0.808334 0.463865 0.144 Uiso 1 1 calc R U . . .
H02V H 0.798689 0.697958 0.462382 0.144 Uiso 1 1 calc R U . . .
O05 O 0.1389(3) 0.9260(2) 0.03814(18) 0.0755(9) Uani 1 1 d . . . . .
H05C H 0.107064 0.974249 0.064088 0.113 Uiso 1 1 d R U . . .
H05D H 0.105974 0.906198 -0.008522 0.113 Uiso 1 1 d R U . . .
O06 O 0.1112(3) 0.7301(2) 1.04145(17) 0.0793(10) Uani 1 1 d . . . . .
H06C H 0.113111 0.692673 0.997577 0.119 Uiso 1 1 d R U . . .
H06D H 0.113731 0.791233 1.049576 0.119 Uiso 1 1 d R U . . .
O07 O 0.0423(3) 0.6816(2) 0.77030(15) 0.0679(9) Uani 1 1 d . . . . .
H07C H 0.080314 0.652745 0.802392 0.102 Uiso 1 1 d R U . . .
H07D H 0.030324 0.741005 0.787303 0.102 Uiso 1 1 d R U . . .

loop_
_atom_site_aniso_label
_atom_site_aniso_U_11
_atom_site_aniso_U_22
_atom_site_aniso_U_33
_atom_site_aniso_U_23
_atom_site_aniso_U_13
_atom_site_aniso_U_12
Cl01 0.0492(6) 0.0627(7) 0.0526(6) 0.0113(5) -0.0007(5) -0.0002(5)
Cl02 0.0656(8) 0.0888(10) 0.0746(9) -0.0101(7) -0.0038(6) 0.0050(7)
O003 0.0388(16) 0.071(2) 0.0489(17) 0.0190(15) -0.0009(13) 0.0071(14)
O4 0.0581(19) 0.081(2) 0.0437(17) 0.0177(15) 0.0050(15) -0.0015(16)
O005 0.083(2) 0.065(2) 0.0535(18) 0.0143(16) 0.0250(16) -0.0091(17)
O006 0.0489(18) 0.090(2) 0.0488(18) 0.0198(16) -0.0029(14) -0.0036(16)
O007 0.0471(17) 0.099(2) 0.0470(19) 0.0187(16) 0.0113(14) 0.0159(16)
O008 0.075(2) 0.070(2) 0.0401(18) 0.0082(15) 0.0065(14) -0.0045(16)
O009 0.0559(18) 0.077(2) 0.0483(18) 0.0181(15) 0.0101(14) 0.0073(15)
C1 0.0289(9) 0.0363(11) 0.0426(10) 0.0106(9) 0.0025(8) 0.0037(9)
O00C 0.078(2) 0.083(2) 0.0481(18) 0.0172(17) 0.0072(16) -0.0197(18)
O1 0.0491(18) 0.084(2) 0.0494(18) 0.0101(17) -0.0060(14) 0.0018(16)
N00E 0.0348(18) 0.0413(19) 0.047(2) 0.0111(15) 0.0060(15) -0.0009(14)
O3 0.079(2) 0.083(2) 0.0490(19) 0.0125(16) 0.0253(16) 0.0022(17)
O2 0.063(2) 0.132(3) 0.0437(19) 0.0210(19) 0.0095(15) 0.0083(19)
C00J 0.0307(10) 0.0361(11) 0.0444(11) 0.0100(10) 0.0011(9) 0.0024(9)
C00K 0.0311(12) 0.0390(13) 0.0442(11) 0.0098(11) 0.0014(10) 0.0032(10)
C00L 0.039(2) 0.035(2) 0.047(2) 0.0125(18) 0.0061(18) 0.0034(17)
C00M 0.038(2) 0.042(2) 0.046(2) 0.0110(19) 0.0046(18) 0.0010(17)
O00N 0.143(4) 0.120(3) 0.050(2) 0.019(2) -0.007(2) -0.071(3)
C00O 0.0436(12) 0.0503(14) 0.0522(14) 0.0111(13) 0.0058(11) 0.0051(12)
C00P 0.044(2) 0.052(3) 0.045(3) 0.012(2) 0.0106(19) 0.002(2)
C00Q 0.043(2) 0.041(2) 0.049(3) 0.0119(19) 0.0118(19) 0.0019(18)
C00R 0.040(2) 0.038(2) 0.045(2) 0.0073(18) 0.0080(19) 0.0004(17)
C00S 0.035(2) 0.036(2) 0.046(2) 0.0105(18) 0.0042(18) -0.0018(17)
C00T 0.039(2) 0.055(3) 0.041(3) 0.007(2) 0.0023(18) 0.009(2)
C00U 0.038(2) 0.047(2) 0.047(3) 0.0153(19) 0.0028(19) 0.0055(18)
C00V 0.0304(11) 0.0367(13) 0.0456(13) 0.0098(11) -0.0001(10) 0.0025(11)
C00W 0.041(2) 0.049(3) 0.045(3) 0.008(2) 0.0048(19) 0.0038(19)
C00X 0.036(2) 0.037(2) 0.047(2) 0.0139(18) 0.0038(18) 0.0009(17)
C00Y 0.041(2) 0.041(2) 0.048(3) 0.0127(19) 0.0012(19) 0.0028(18)
N1 0.0456(12) 0.0547(13) 0.0549(12) 0.0093(11) 0.0063(10) 0.0044(10)
C010 0.045(2) 0.043(2) 0.044(2) 0.0123(19) 0.0073(19) 0.0023(18)
C011 0.037(2) 0.044(2) 0.053(3) 0.0154(19) 0.0038(19) 0.0005(17)
C012 0.045(2) 0.054(3) 0.050(3) 0.007(2) 0.0041(19) -0.009(2)
C013 0.049(2) 0.048(3) 0.050(3) 0.005(2) 0.000(2) 0.003(2)
C014 0.0312(11) 0.0423(13) 0.0456(12) 0.0082(11) 0.0024(10) 0.0050(10)
C015 0.043(2) 0.051(3) 0.046(3) 0.015(2) 0.000(2) 0.0009(19)
C016 0.0445(14) 0.0532(14) 0.0541(13) 0.0096(13) 0.0077(11) 0.0043(12)
C017 0.050(3) 0.047(2) 0.045(3) 0.012(2) 0.006(2) -0.002(2)
C018 0.035(2) 0.050(2) 0.054(3) 0.014(2) 0.0030(19) 0.0042(18)
C019 0.0437(13) 0.0553(15) 0.0542(14) 0.0084(13) 0.0070(11) 0.0045(12)
C01A 0.050(3) 0.049(2) 0.039(2) 0.0115(19) 0.0039(19) 0.0041(19)
C01B 0.052(3) 0.049(3) 0.050(3) 0.015(2) 0.005(2) 0.002(2)
C01C 0.050(3) 0.066(3) 0.047(3) 0.015(2) 0.000(2) -0.009(2)
C01D 0.046(3) 0.046(2) 0.052(3) 0.010(2) 0.000(2) -0.0004(19)
C01E 0.046(2) 0.063(3) 0.046(3) 0.014(2) 0.003(2) -0.001(2)
C01F 0.041(2) 0.045(2) 0.055(3) 0.014(2) 0.011(2) 0.0006(18)
C01G 0.046(3) 0.072(3) 0.044(3) 0.013(2) 0.005(2) -0.001(2)
C01H 0.051(3) 0.046(2) 0.059(3) 0.014(2) 0.020(2) 0.004(2)
C01I 0.063(3) 0.048(3) 0.044(3) 0.011(2) 0.020(2) 0.005(2)
C01J 0.036(2) 0.058(3) 0.057(3) 0.019(2) 0.011(2) 0.0069(19)
C01K 0.052(3) 0.058(3) 0.049(3) 0.011(2) -0.001(2) 0.005(2)
C01L 0.049(3) 0.052(3) 0.046(3) 0.017(2) 0.010(2) 0.008(2)
C01M 0.053(3) 0.059(3) 0.045(3) 0.009(2) 0.006(2) -0.004(2)
C01N 0.042(2) 0.058(3) 0.064(3) 0.021(2) 0.009(2) -0.004(2)
C01O 0.055(3) 0.080(3) 0.041(3) 0.018(2) 0.002(2) 0.006(2)
C01P 0.044(3) 0.061(3) 0.065(3) 0.011(2) 0.016(2) 0.005(2)
C01Q 0.051(3) 0.084(3) 0.056(3) 0.024(3) 0.012(2) 0.000(2)
C01R 0.055(3) 0.079(4) 0.059(3) 0.019(3) -0.003(2) -0.011(2)
C01S 0.047(3) 0.103(4) 0.061(3) 0.025(3) 0.005(2) -0.009(3)
C01T 0.045(3) 0.082(3) 0.068(3) 0.018(3) -0.005(2) -0.008(2)
C01U 0.077(4) 0.080(4) 0.071(3) 0.011(3) -0.017(3) -0.017(3)
C01V 0.067(3) 0.085(4) 0.059(3) 0.018(3) 0.022(2) 0.006(3)
C01W 0.093(4) 0.065(3) 0.087(4) 0.030(3) 0.037(3) 0.013(3)
C01X 0.064(3) 0.126(5) 0.059(3) 0.026(3) 0.024(3) 0.028(3)
C01Y 0.103(4) 0.077(4) 0.073(3) 0.018(3) 0.053(3) 0.017(3)
C01Z 0.070(4) 0.167(6) 0.055(3) 0.023(3) 0.025(3) 0.006(4)
O05 0.064(2) 0.087(2) 0.075(2) 0.0155(18) 0.0122(17) 0.0192(17)
O06 0.106(3) 0.082(2) 0.059(2) 0.0202(17) 0.0355(18) 0.023(2)
O07 0.081(2) 0.078(2) 0.0469(17) 0.0197(16) 0.0103(15) 0.0096(17)

loop_
_atom_type_symbol
_atom_type_description
_atom_type_scat_dispersion_real
_atom_type_scat_dispersion_imag
_atom_type_scat_source
C C 0.0033 0.0016 'International Tables Vol C Tables 4.2.6.8 and 6.1.1.4'
H H 0.0000 0.0000 'International Tables Vol C Tables 4.2.6.8 and 6.1.1.4'
N N 0.0061 0.0033 'International Tables Vol C Tables 4.2.6.8 and 6.1.1.4'
O O 0.0106 0.0060 'International Tables Vol C Tables 4.2.6.8 and 6.1.1.4'
Cl Cl 0.1484 0.1585 'International Tables Vol C Tables 4.2.6.8 and 6.1.1.4'

loop_
_geom_angle_atom_site_label_1
_geom_angle_atom_site_label_2
_geom_angle_atom_site_label_3
_geom_angle
_geom_angle_site_symmetry_1
_geom_angle_site_symmetry_3
_geom_angle_publ_flag
C00U O003 C01R 113.5(3) . . ?
C017 O4 C01S 118.0(3) . . ?
C00P O005 C01W 118.4(3) . . ?
C015 O006 C01T 118.1(3) . . ?
C01L O007 C01X 118.6(3) . . ?
C01A O009 C01V 116.9(3) . . ?
C00K C1 C00J 122.6(3) . . ?
C00K C1 C014 118.8(3) . . ?
C00J C1 C014 118.6(3) . . ?
C01K O1 C01U 114.6(3) . . ?
C01D N00E C00S 122.8(3) . . ?
C01D N00E C01N 118.5(3) . . ?
C00S N00E C01N 118.7(3) . . ?
C01I O3 C01Y 118.0(4) . . ?
C01O O2 C01Z 119.0(4) . . ?
C00V C00J C1 117.6(3) . . ?
C00V C00J C00O 124.4(3) . . ?
C1 C00J C00O 118.0(3) . . ?
C1 C00K C00L 121.8(3) . . ?
C00K C00L C00U 122.2(3) . . ?
C00K C00L C00X 117.6(3) . . ?
C00U C00L C00X 120.2(3) . . ?
C00S C00M C010 122.4(4) . . ?
N1 C00O C011 118.9(4) . . ?
N1 C00O C00J 120.6(3) . . ?
C011 C00O C00J 120.4(3) . . ?
O005 C00P C00T 115.5(3) . . ?
O005 C00P C012 124.2(4) . . ?
C00T C00P C012 120.3(4) . . ?
C017 C00Q C00R 120.6(4) . . ?
C01F C00R C00Q 119.3(3) . . ?
C01F C00R C00S 120.2(3) . . ?
C00Q C00R C00S 120.5(3) . . ?
C00M C00S N00E 117.2(3) . . ?
C00M C00S C00R 124.4(3) . . ?
N00E C00S C00R 118.3(3) . . ?
O008 C00T C013 118.6(4) . . ?
O008 C00T C00P 122.1(4) . . ?
C013 C00T C00P 119.2(4) . . ?
O003 C00U C01L 120.9(3) . . ?
O003 C00U C00L 119.2(3) . . ?
C01L C00U C00L 119.9(3) . . ?
C00J C00V C00X 122.3(3) . . ?
C01B C00W C012 118.1(4) . . ?
C01B C00W C01M 122.4(4) . . ?
C012 C00W C01M 119.5(4) . . ?
C00V C00X C018 123.6(3) . . ?
C00V C00X C00L 118.0(3) . . ?
C018 C00X C00L 118.4(3) . . ?
C01D C00Y C01K 121.7(4) . . ?
C01D C00Y C010 117.7(4) . . ?
C01K C00Y C010 120.6(4) . . ?
C00O N1 C016 119.7(3) . . ?
C00O N1 C019 118.4(3) . . ?
C016 N1 C019 121.9(3) . . ?
C00M C010 C01G 123.3(4) . . ?
C00M C010 C00Y 118.3(3) . . ?
C01G C010 C00Y 118.4(4) . . ?
C015 C011 C00O 120.8(4) . . ?
C00P C012 C00W 120.4(4) . . ?
C01B C013 C00T 120.6(4) . . ?
C1 C014 C019 110.3(3) . . ?
O006 C015 C011 125.3(4) . . ?
O006 C015 C01A 115.2(3) . . ?
C011 C015 C01A 119.5(4) . . ?
C01A C016 N1 120.7(4) . . ?
O4 C017 C00Q 124.9(4) . . ?
O4 C017 C01I 115.2(4) . . ?
C00Q C017 C01I 119.9(4) . . ?
C01J C018 C00X 120.5(4) . . ?
C014 C019 N1 110.4(3) . . ?
C016 C01A O009 124.8(4) . . ?
C016 C01A C015 120.4(4) . . ?
O009 C01A C015 114.8(3) . . ?
C013 C01B C00W 121.4(4) . . ?
O00N C01C O00C 122.0(4) . . ?
O00N C01C C01E 124.4(4) . . ?
O00C C01C C01E 113.6(4) . . ?
N00E C01D C00Y 121.6(4) . . ?
C01M C01E C01C 122.5(4) . . ?
C00R C01F C01H 119.6(4) . . ?
C00R C01F C01P 118.5(4) . . ?
C01H C01F C01P 121.9(4) . . ?
C01Q C01G C010 120.2(4) . . ?
C01I C01H C01F 120.9(4) . . ?
O3 C01I C01H 124.7(4) . . ?
O3 C01I C017 115.6(4) . . ?
C01H C01I C017 119.8(4) . . ?
C018 C01J C01L 121.7(4) . . ?
O1 C01K C01O 122.0(4) . . ?
O1 C01K C00Y 118.5(4) . . ?
C01O C01K C00Y 119.4(4) . . ?
O007 C01L C00U 116.2(3) . . ?
O007 C01L C01J 124.6(3) . . ?
C00U C01L C01J 119.2(4) . . ?
C01E C01M C00W 128.4(4) . . ?
N00E C01N C01P 109.9(3) . . ?
O2 C01O C01K 116.7(4) . . ?
O2 C01O C01Q 123.2(4) . . ?
C01K C01O C01Q 120.1(4) . . ?
C01F C01P C01N 109.9(3) . . ?
C01G C01Q C01O 121.2(4) . . ?

loop_
_geom_bond_atom_site_label_1
_geom_bond_atom_site_label_2
_geom_bond_distance
_geom_bond_site_symmetry_2
_geom_bond_publ_flag
O003 C00U 1.369(4) . ?
O003 C01R 1.428(5) . ?
O4 C017 1.363(5) . ?
O4 C01S 1.417(5) . ?
O005 C00P 1.376(5) . ?
O005 C01W 1.413(5) . ?
O006 C015 1.368(4) . ?
O006 C01T 1.421(5) . ?
O007 C01L 1.352(5) . ?
O007 C01X 1.422(5) . ?
O008 C00T 1.358(4) . ?
O009 C01A 1.365(4) . ?
O009 C01V 1.431(5) . ?
C1 C00K 1.316(5) . ?
C1 C00J 1.390(5) . ?
C1 C014 1.485(5) . ?
O00C C01C 1.308(5) . ?
O1 C01K 1.367(5) . ?
O1 C01U 1.432(5) . ?
N00E C01D 1.324(5) . ?
N00E C00S 1.384(5) . ?
N00E C01N 1.494(5) . ?
O3 C01I 1.362(5) . ?
O3 C01Y 1.426(5) . ?
O2 C01O 1.361(5) . ?
O2 C01Z 1.414(5) . ?
C00J C00V 1.368(5) . ?
C00J C00O 1.465(5) . ?
C00K C00L 1.402(5) . ?
C00L C00U 1.409(5) . ?
C00L C00X 1.425(5) . ?
C00M C00S 1.367(5) . ?
C00M C010 1.399(5) . ?
O00N C01C 1.205(5) . ?
C00O N1 1.396(5) . ?
C00O C011 1.413(5) . ?
C00P C00T 1.385(5) . ?
C00P C012 1.388(5) . ?
C00Q C017 1.372(5) . ?
C00Q C00R 1.405(5) . ?
C00R C01F 1.388(5) . ?
C00R C00S 1.465(5) . ?
C00T C013 1.379(5) . ?
C00U C01L 1.382(5) . ?
C00V C00X 1.401(5) . ?
C00W C01B 1.383(5) . ?
C00W C012 1.402(5) . ?
C00W C01M 1.456(5) . ?
C00X C018 1.407(5) . ?
C00Y C01D 1.394(5) . ?
C00Y C01K 1.415(5) . ?
C00Y C010 1.417(5) . ?
N1 C016 1.400(5) . ?
N1 C019 1.508(5) . ?
C010 C01G 1.410(5) . ?
C011 C015 1.373(5) . ?
C013 C01B 1.376(5) . ?
C014 C019 1.497(5) . ?
C015 C01A 1.404(5) . ?
C016 C01A 1.365(5) . ?
C017 C01I 1.399(5) . ?
C018 C01J 1.357(5) . ?
C01C C01E 1.464(6) . ?
C01E C01M 1.319(5) . ?
C01F C01H 1.394(5) . ?
C01F C01P 1.501(5) . ?
C01G C01Q 1.366(5) . ?
C01H C01I 1.370(6) . ?
C01J C01L 1.415(5) . ?
C01K C01O 1.367(6) . ?
C01N C01P 1.506(6) . ?
C01O C01Q 1.415(6) . ?
